data_7056911
loop_
_publ_author_name
'Ma, Qing'
'Gu, Hao'
'Huang, Jinglun'
'Nie, Fude'
'Fan, Guijuan'
'Liao, Longyu'
'Yang, Wei'

_publ_section_title
;
 Formation of trinitromethyl functionalized 1,2,4-triazole-based energetic
 ionic salts and a zwitterionic salt directed by an intermolecular and
 intramolecular metathesis strategy
;
_journal_issue 4
_journal_name_full 'New Journal of Chemistry'
_journal_page_first 2376
_journal_paper_doi 10.1039/C7NJ03939E
_journal_volume 42
_journal_year 2018
_chemical_formula_sum 'C8 H12 N6 O6'
_chemical_formula_weight 288.24
_space_group_crystal_system monoclinic
_space_group_IT_number 14
_space_group_name_Hall '-P 2ybc'
_space_group_name_H-M_alt 'P 1 21/c 1'
_symmetry_space_group_name_Hall '-P 2ybc'
_symmetry_space_group_name_H-M 'P 1 21/c 1'
_atom_sites_solution_hydrogens mixed
_audit_creation_method SHELXL-2013
_audit_update_record
;
2016-12-28 deposited with the CCDC.
2018-01-17 downloaded from the CCDC.
;
_cell_angle_alpha 90
_cell_angle_beta 98.805(3)
_cell_angle_gamma 90
_cell_formula_units_Z 2
_cell_length_a 6.9409(13)
_cell_length_b 5.1266(10)
_cell_length_c 16.585(3)
_cell_measurement_reflns_used 1270
_cell_measurement_temperature 133(2)
_cell_measurement_theta_max 54.569
_cell_measurement_theta_min 4.971
_cell_volume 583.19(19)
_computing_cell_refinement 'Bruker SAINT'
_computing_data_collection 'Bruker APEX2'
_computing_data_reduction 'Bruker SAINT'
_computing_molecular_graphics 'Bruker SHELXTL'
_computing_publication_material 'Bruker SHELXTL'
_computing_structure_refinement 'SHELXL-2013 (Sheldrick, 2013)'
_computing_structure_solution 'SHELXS-97 (Sheldrick, 2008)'
_diffrn_ambient_temperature 133(2)
_diffrn_measured_fraction_theta_full 0.999
_diffrn_measured_fraction_theta_max 0.997
_diffrn_measurement_device_type 'Bruker APEX-II CCD'
_diffrn_measurement_method '\f and \w scans'
_diffrn_radiation_type MoK\a
_diffrn_radiation_wavelength 0.71073
_diffrn_reflns_av_R_equivalents 0.0466
_diffrn_reflns_av_unetI/netI 0.0461
_diffrn_reflns_Laue_measured_fraction_full 0.999
_diffrn_reflns_Laue_measured_fraction_max 0.997
_diffrn_reflns_limit_h_max 7
_diffrn_reflns_limit_h_min -8
_diffrn_reflns_limit_k_max 6
_diffrn_reflns_limit_k_min -6
_diffrn_reflns_limit_l_max 19
_diffrn_reflns_limit_l_min -20
_diffrn_reflns_number 3646
_diffrn_reflns_point_group_measured_fraction_full 0.999
_diffrn_reflns_point_group_measured_fraction_max 0.997
_diffrn_reflns_theta_full 25.242
_diffrn_reflns_theta_max 25.498
_diffrn_reflns_theta_min 2.485
_exptl_absorpt_coefficient_mu 0.141
_exptl_absorpt_correction_T_max 0.7456
_exptl_absorpt_correction_T_min 0.5855
_exptl_absorpt_correction_type multi-scan
_exptl_absorpt_process_details sadabs
_exptl_crystal_colour colorless
_exptl_crystal_density_diffrn 1.641
_exptl_crystal_density_meas 0
_exptl_crystal_description prismatic
_exptl_crystal_F_000 300
_exptl_crystal_size_max 0.140
_exptl_crystal_size_mid 0.100
_exptl_crystal_size_min 0.050
_refine_diff_density_max 0.312
_refine_diff_density_min -0.232
_refine_diff_density_rms 0.058
_refine_ls_extinction_coef 0.018(7)
_refine_ls_extinction_expression Fc^*^=kFc[1+0.001xFc^2^\l^3^/sin(2\q)]^-1/4^
_refine_ls_extinction_method SHELXL
_refine_ls_goodness_of_fit_ref 1.064
_refine_ls_hydrogen_treatment mixed
_refine_ls_matrix_type full
_refine_ls_number_parameters 105
_refine_ls_number_reflns 1082
_refine_ls_number_restraints 2
_refine_ls_restrained_S_all 1.065
_refine_ls_R_factor_all 0.0645
_refine_ls_R_factor_gt 0.0396
_refine_ls_shift/su_max 0.010
_refine_ls_shift/su_mean 0.000
_refine_ls_structure_factor_coef Fsqd
_refine_ls_weighting_details 'w=1/[\s^2^(Fo^2^)+(0.0530P)^2^+0.0167P] where P=(Fo^2^+2Fc^2^)/3'
_refine_ls_weighting_scheme calc
_refine_ls_wR_factor_gt 0.0917
_refine_ls_wR_factor_ref 0.1004
_reflns_Friedel_coverage 0.000
_reflns_number_gt 792
_reflns_number_total 1082
_reflns_threshold_expression 'I > 2\s(I)'
_cod_data_source_file c7nj03939e2.cif
_cod_data_source_block mo_dm16632_0m
_cod_depositor_comments 'Adding full bibliography for 7056911--7056913.cif.'
_cod_original_cell_volume 583.18(19)
_cod_database_code 7056911
_shelx_space_group_comment
; 
The symmetry employed for this shelxl refinement is uniquely defined 
by the following loop, which should always be used as a source of 
symmetry information in preference to the above space-group names. 
They are only intended as comments. 
;
_shelx_estimated_absorpt_t_min 0.980
_shelx_estimated_absorpt_t_max 0.993
_shelxl_version_number 2013-4

loop_
_space_group_symop_operation_xyz
'x, y, z'
'-x, y+1/2, -z+1/2'
'-x, -y, -z'
'x, -y-1/2, z-1/2'

loop_
_atom_site_label
_atom_site_type_symbol
_atom_site_fract_x
_atom_site_fract_y
_atom_site_fract_z
_atom_site_U_iso_or_equiv
_atom_site_adp_type
_atom_site_occupancy
_atom_site_site_symmetry_order
_atom_site_calc_flag
_atom_site_refinement_flags_posn
_atom_site_refinement_flags_adp
N1 N 0.4312(3) 0.9013(4) 0.10533(11) 0.0214(5) Uani 1 1 d . .
N2 N 0.3506(2) 0.7262(3) 0.04801(11) 0.0214(5) Uani 1 1 d . .
N3 N 0.6803(2) 0.6938(3) 0.07061(11) 0.0196(5) Uani 1 1 d . .
O1 O 0.6855(2) 0.7197(3) 0.27810(10) 0.0338(5) Uani 1 1 d . .
O2 O 0.9047(2) 1.0338(3) 0.31653(9) 0.0281(4) Uani 1 1 d . .
H2 H 0.9166 0.9556 0.3615 0.042 Uiso 1 1 calc R U
O3 O 0.9548(2) 0.7508(3) 0.45107(10) 0.0288(4) Uani 1 1 d D .
C1 C 0.5072(3) 0.6052(4) 0.02974(13) 0.0180(5) Uani 1 1 d . .
C2 C 0.6251(3) 0.8783(4) 0.11836(13) 0.0196(5) Uani 1 1 d . .
C3 C 0.7569(3) 1.0328(4) 0.17968(13) 0.0222(5) Uani 1 1 d . .
H3A H 0.7046 1.2118 0.1821 0.027 Uiso 1 1 calc R U
H3B H 0.8870 1.0452 0.1625 0.027 Uiso 1 1 calc R U
C4 C 0.7769(3) 0.9107(4) 0.26313(13) 0.0221(5) Uani 1 1 d . .
H1 H 0.364(3) 1.001(4) 0.1298(14) 0.022(6) Uiso 1 1 d . .
H3C H 0.886(7) 0.797(10) 0.487(3) 0.18(2) Uiso 1 1 d D .
H3D H 1.067(3) 0.773(6) 0.479(2) 0.080(12) Uiso 1 1 d D .

loop_
_atom_site_aniso_label
_atom_site_aniso_U_11
_atom_site_aniso_U_22
_atom_site_aniso_U_33
_atom_site_aniso_U_23
_atom_site_aniso_U_13
_atom_site_aniso_U_12
N1 0.0257(10) 0.0190(10) 0.0204(11) -0.0075(8) 0.0067(8) 0.0019(8)
N2 0.0238(9) 0.0193(10) 0.0212(11) -0.0058(8) 0.0038(7) 0.0001(7)
N3 0.0218(9) 0.0185(9) 0.0180(10) -0.0023(8) 0.0012(7) 0.0005(7)
O1 0.0411(10) 0.0338(10) 0.0253(10) 0.0090(8) 0.0009(7) -0.0144(7)
O2 0.0344(9) 0.0284(9) 0.0197(9) -0.0011(7) -0.0019(7) -0.0053(7)
O3 0.0279(9) 0.0326(10) 0.0258(10) -0.0013(7) 0.0039(8) 0.0000(7)
C1 0.0217(10) 0.0155(10) 0.0166(11) 0.0032(9) 0.0028(8) -0.0003(8)
C2 0.0255(10) 0.0169(11) 0.0168(12) 0.0056(10) 0.0050(9) -0.0021(9)
C3 0.0300(11) 0.0176(11) 0.0187(12) -0.0019(9) 0.0028(9) -0.0043(8)
C4 0.0239(10) 0.0223(11) 0.0205(12) -0.0035(10) 0.0048(9) 0.0010(9)

loop_
_atom_type_symbol
_atom_type_description
_atom_type_scat_dispersion_real
_atom_type_scat_dispersion_imag
_atom_type_scat_source
C C 0.0033 0.0016 'International Tables Vol C Tables 4.2.6.8 and 6.1.1.4'
H H 0.0000 0.0000 'International Tables Vol C Tables 4.2.6.8 and 6.1.1.4'
N N 0.0061 0.0033 'International Tables Vol C Tables 4.2.6.8 and 6.1.1.4'
O O 0.0106 0.0060 'International Tables Vol C Tables 4.2.6.8 and 6.1.1.4'

loop_
_geom_angle_atom_site_label_1
_geom_angle_atom_site_label_2
_geom_angle_atom_site_label_3
_geom_angle
_geom_angle_site_symmetry_3
C2 N1 N2 110.53(18) .
C2 N1 H1 126.8(15) .
N2 N1 H1 122.6(15) .
C1 N2 N1 101.77(16) .
C2 N3 C1 102.78(16) .
C4 O2 H2 109.5 .
H3C O3 H3D 98(4) .
N2 C1 N3 114.90(18) .
N2 C1 C1 121.9(2) 3_665
N3 C1 C1 123.2(2) 3_665
N3 C2 N1 110.00(18) .
N3 C2 C3 125.72(18) .
N1 C2 C3 124.3(2) .
C2 C3 C4 111.58(17) .
C2 C3 H3A 109.3 .
C4 C3 H3A 109.3 .
C2 C3 H3B 109.3 .
C4 C3 H3B 109.3 .
H3A C3 H3B 108.0 .
O1 C4 O2 124.7(2) .
O1 C4 C3 123.09(19) .
O2 C4 C3 112.17(18) .

loop_
_geom_bond_atom_site_label_1
_geom_bond_atom_site_label_2
_geom_bond_distance
_geom_bond_site_symmetry_2
N1 C2 1.335(3) .
N1 N2 1.364(2) .
N1 H1 0.84(2) .
N2 C1 1.326(3) .
N3 C2 1.327(3) .
N3 C1 1.363(2) .
O1 C4 1.213(3) .
O2 C4 1.315(2) .
O2 H2 0.8400 .
O3 H3C 0.85(2) .
O3 H3D 0.852(18) .
C1 C1 1.455(4) 3_665
C2 C3 1.488(3) .
C3 C4 1.506(3) .
C3 H3A 0.9900 .
C3 H3B 0.9900 .

loop_
_geom_hbond_atom_site_label_D
_geom_hbond_atom_site_label_H
_geom_hbond_atom_site_label_A
_geom_hbond_distance_DH
_geom_hbond_distance_HA
_geom_hbond_distance_DA
_geom_hbond_angle_DHA
_geom_hbond_site_symmetry_A
O3 H3D N2 0.852(18) 2.118(19) 2.966(2) 173(3) 4_676
O3 H3C N3 0.85(2) 2.14(3) 2.966(2) 164(5) 4_576
N1 H1 O1 0.84(2) 1.97(3) 2.745(2) 154(2) 2_655
C3 H3B O3 0.99 2.55 3.360(3) 139.0 2_755
O2 H2 O3 0.84 1.80 2.639(2) 172.2 .
O3 H3D N2 0.852(18) 2.118(19) 2.966(2) 173(3) 4_676
O3 H3C N3 0.85(2) 2.14(3) 2.966(2) 164(5) 4_576
N1 H1 O1 0.84(2) 1.97(3) 2.745(2) 154(2) 2_655
C3 H3B O3 0.99 2.55 3.360(3) 139.0 2_755
O2 H2 O3 0.84 1.80 2.639(2) 172.2 .

loop_
_geom_torsion_atom_site_label_1
_geom_torsion_atom_site_label_2
_geom_torsion_atom_site_label_3
_geom_torsion_atom_site_label_4
_geom_torsion
_geom_torsion_site_symmetry_4
C2 N1 N2 C1 0.0(2) .
N1 N2 C1 N3 -0.8(2) .
N1 N2 C1 C1 179.4(2) 3_665
C2 N3 C1 N2 1.3(2) .
C2 N3 C1 C1 -178.9(2) 3_665
C1 N3 C2 N1 -1.2(2) .
C1 N3 C2 C3 176.91(19) .
N2 N1 C2 N3 0.8(2) .
N2 N1 C2 C3 -177.35(18) .
N3 C2 C3 C4 -93.2(2) .
N1 C2 C3 C4 84.6(2) .
C2 C3 C4 O1 -4.5(3) .
C2 C3 C4 O2 175.06(18) .
